data_4076232
loop_
_publ_author_name
'Waltz, Karen M.'
'Carroll, Patrick J.'
'Walsh, Patrick J.'

_publ_section_title
;
 Solid State Structures and Solution Behavior of Titanium(IV)
 Octahydrobinaphtholate Complexes. Examination of Nonlinear Behavior in
 the Asymmetric Addition of Ethyl Groups to Benzaldehyde
;
_journal_issue 1
_journal_name_full Organometallics
_journal_page_first 127
_journal_paper_doi 10.1021/om034107h
_journal_volume 23
_journal_year 2004
_chemical_formula_sum 'C52 H52 O8 Ti2'
_chemical_formula_weight 900.74
_space_group_IT_number 2
_symmetry_cell_setting triclinic
_symmetry_Int_Tables_number 2
_symmetry_space_group_name_Hall '-P 1'
_symmetry_space_group_name_H-M 'P -1'
_atom_sites_solution_hydrogens geom
_atom_sites_solution_primary direct
_atom_sites_solution_secondary difmap
_audit_creation_method SHELXL
_cell_angle_alpha 111.534(6)
_cell_angle_beta 100.223(5)
_cell_angle_gamma 100.738(5)
_cell_formula_units_Z 1
_cell_length_a 9.003(3)
_cell_length_b 11.276(4)
_cell_length_c 12.647(5)
_cell_measurement_temperature 143(1)
_cell_volume 1130.1(7)
_computing_structure_refinement 'SHELXL-93 (Sheldrick, 1993)'
_computing_structure_solution 'SIR92 (Altomare, 1993)'
_diffrn_ambient_temperature 143(2)
_diffrn_measurement_device 'CCD area detector'
_diffrn_measurement_device_type 'Rigaku Mercury'
_diffrn_measurement_method 'phi oscillations'
_diffrn_radiation_monochromator graphite
_diffrn_radiation_source 'rotating anode'
_diffrn_radiation_type MoK\a
_diffrn_radiation_wavelength 0.71069
_diffrn_reflns_av_R_equivalents 0.0285
_diffrn_reflns_av_sigmaI/netI 0.0566
_diffrn_reflns_limit_h_max 9
_diffrn_reflns_limit_h_min -10
_diffrn_reflns_limit_k_max 14
_diffrn_reflns_limit_k_min -11
_diffrn_reflns_limit_l_max 15
_diffrn_reflns_limit_l_min -14
_diffrn_reflns_number 7397
_diffrn_reflns_theta_max 27.46
_diffrn_reflns_theta_min 2.58
_exptl_absorpt_coefficient_mu 0.408
_exptl_absorpt_correction_T_max 1.0000
_exptl_absorpt_correction_T_min 0.7041
_exptl_absorpt_correction_type multi-scan
_exptl_crystal_density_diffrn 1.324
_exptl_crystal_F_000 472
_exptl_crystal_size_max 0.18
_exptl_crystal_size_mid 0.12
_exptl_crystal_size_min 0.08
_refine_diff_density_max 0.553
_refine_diff_density_min -0.379
_refine_diff_density_rms 0.069
_refine_ls_extinction_method none
_refine_ls_goodness_of_fit_all 1.043
_refine_ls_goodness_of_fit_obs 1.110
_refine_ls_matrix_type full
_refine_ls_number_parameters 334
_refine_ls_number_reflns 4412
_refine_ls_number_restraints 66
_refine_ls_restrained_S_all 1.047
_refine_ls_restrained_S_obs 1.114
_refine_ls_R_factor_all 0.1008
_refine_ls_R_factor_obs 0.0708
_refine_ls_shift/esd_max -0.016
_refine_ls_shift/esd_mean 0.001
_refine_ls_structure_factor_coef Fsqd
_refine_ls_weighting_details 'w=1/[\s^2^(Fo^2^)+(0.0858P)^2^+1.2176P] where P=(Fo^2^+2Fc^2^)/3'
_refine_ls_weighting_scheme calc
_refine_ls_wR_factor_all 0.1820
_refine_ls_wR_factor_obs 0.1649
_reflns_number_observed 3262
_reflns_number_total 4412
_reflns_observed_criterion >2sigma(I)
_cod_data_source_file om034107hsi20030812_044838.cif
_cod_data_source_block shelxl
_cod_depositor_comments
;
The following automatic conversions were performed:

'_exptl_absorpt_correction_type' value 'Multi-scan' changed to
'multi-scan' according to
/home/saulius/struct/CIF-dictionaries/cif_core.dic dictionary named
'cif_core.dic' version 2.4.1 from 2010-06-29.

Automatic conversion script
Id: cif_fix_values 1715 2011-07-08 13:25:40Z adriana 

The following automatic conversions were performed:

'_refine_ls_weighting_scheme' value 'calc
w=1/[\s^2^(Fo^2^)+(0.0858P)^2^+1.2176P] where P=(Fo^2^+2Fc^2^)/3' was
changed to 'calc'. New tag '_refine_ls_weighting_details' was
created. The value of the new tag was set to
'w=1/[\s^2^(Fo^2^)+(0.0858P)^2^+1.2176P] where P=(Fo^2^+2Fc^2^)/3'.

Automatic conversion script
Id: cif_fix_values 3143 2015-03-26 13:38:13Z robertas 
;
_cod_original_sg_symbol_H-M 'P -1       '
_cod_database_code 4076232

loop_
_symmetry_equiv_pos_as_xyz
'x, y, z'
'-x, -y, -z'

loop_
_atom_site_aniso_label
_atom_site_aniso_U_11
_atom_site_aniso_U_22
_atom_site_aniso_U_33
_atom_site_aniso_U_23
_atom_site_aniso_U_13
_atom_site_aniso_U_12
Ti 0.0334(4) 0.0391(4) 0.0291(4) 0.0121(3) 0.0054(3) 0.0044(3)
O1 0.0359(13) 0.0384(14) 0.0237(12) 0.0072(11) 0.0018(10) 0.0099(11)
O2 0.0341(14) 0.058(2) 0.0316(13) 0.0183(13) 0.0118(11) 0.0176(12)
O3 0.055(2) 0.050(2) 0.067(2) 0.029(2) 0.010(2) -0.0042(14)
O4 0.049(2) 0.085(2) 0.0347(15) 0.024(2) 0.0168(13) 0.025(2)
C1 0.028(2) 0.031(2) 0.026(2) 0.0084(14) 0.0034(13) 0.0028(14)
C2 0.039(2) 0.035(2) 0.034(2) 0.013(2) 0.005(2) 0.012(2)
C3 0.045(2) 0.025(2) 0.039(2) 0.011(2) 0.010(2) 0.004(2)
C4 0.027(2) 0.028(2) 0.033(2) 0.0086(14) 0.0092(14) -0.0004(14)
C5 0.038(2) 0.027(2) 0.034(2) 0.002(2) 0.004(2) -0.002(2)
C6 0.046(2) 0.043(2) 0.027(2) 0.002(2) -0.002(2) 0.001(2)
C7 0.044(2) 0.047(2) 0.029(2) 0.011(2) 0.000(2) 0.011(2)
C8 0.036(2) 0.030(2) 0.032(2) 0.0078(15) 0.0046(15) 0.0056(15)
C9 0.028(2) 0.030(2) 0.025(2) 0.0088(14) 0.0079(13) 0.0035(14)
C10 0.023(2) 0.029(2) 0.029(2) 0.0103(14) 0.0082(13) 0.0033(13)
C11 0.026(2) 0.029(2) 0.028(2) 0.0051(14) 0.0002(13) 0.0042(14)
C12 0.029(2) 0.028(2) 0.041(2) 0.010(2) 0.0061(15) 0.0038(14)
C13 0.049(2) 0.026(2) 0.055(2) 0.014(2) 0.022(2) 0.008(2)
C14 0.073(3) 0.044(3) 0.084(4) 0.028(2) 0.046(3) 0.012(2)
C15 0.080(3) 0.038(2) 0.096(4) 0.033(3) 0.043(3) 0.010(2)
C16 0.065(3) 0.029(2) 0.089(4) 0.021(2) 0.024(3) 0.011(2)
C17 0.037(2) 0.029(2) 0.056(3) 0.011(2) 0.010(2) 0.006(2)
C18 0.042(2) 0.031(2) 0.058(3) -0.002(2) 0.008(2) 0.014(2)
C19 0.037(2) 0.045(2) 0.037(2) 0.000(2) 0.007(2) 0.016(2)
C20 0.022(2) 0.041(2) 0.029(2) 0.008(2) 0.0008(13) 0.0087(14)
C21 0.043(3) 0.051(3) 0.062(4) 0.015(3) 0.015(3) -0.004(3)
C22 0.078(9) 0.094(10) 0.103(9) -0.042(8) 0.012(7) -0.018(7)
C23 0.103(16) 0.070(13) 0.110(12) 0.040(12) 0.019(12) 0.013(10)
C21' 0.055(11) 0.059(11) 0.085(9) 0.038(10) 0.042(9) 0.012(9)
C22' 0.144(21) 0.046(9) 0.081(9) 0.028(8) 0.018(10) -0.029(11)
C23' 0.093(9) 0.078(11) 0.079(6) 0.043(7) 0.032(6) 0.007(6)
C24 0.060(5) 0.052(4) 0.036(4) 0.001(4) 0.032(4) 0.000(4)
C25 0.089(5) 0.108(6) 0.055(4) 0.038(4) 0.037(4) 0.002(5)
C26 0.106(14) 0.059(7) 0.218(22) -0.001(13) 0.088(16) 0.014(10)
C24' 0.053(8) 0.070(7) 0.082(9) -0.017(8) 0.011(8) -0.011(7)
C25' 0.059(16) 0.147(20) 0.082(13) 0.019(19) 0.035(13) -0.011(17)
C26' 0.141(11) 0.069(7) 0.189(14) 0.057(9) 0.107(11) 0.053(7)

loop_
_atom_site_label
_atom_site_type_symbol
_atom_site_fract_x
_atom_site_fract_y
_atom_site_fract_z
_atom_site_U_iso_or_equiv
_atom_site_thermal_displace_type
_atom_site_occupancy
_atom_site_calc_flag
_atom_site_refinement_flags
_atom_site_disorder_group
Ti Ti 0.67611(8) 0.50153(7) 0.47041(6) 0.0357(2) Uani 1 d . .
O1 O 0.5513(3) 0.5539(2) 0.6023(2) 0.0353(6) Uani 1 d . .
O2 O 0.7946(3) 0.4526(3) 0.5758(2) 0.0403(6) Uani 1 d . .
O3 O 0.7626(3) 0.6692(3) 0.5033(3) 0.0597(8) Uani 1 d D .
O4 O 0.7187(3) 0.4103(3) 0.3393(2) 0.0546(8) Uani 1 d D .
C1 C 0.6358(4) 0.6295(3) 0.7174(3) 0.0308(7) Uani 1 d . .
C2 C 0.6520(4) 0.7675(4) 0.7628(3) 0.0367(8) Uani 1 d . .
H2 H 0.6023(4) 0.8031(4) 0.7157(3) 0.049 Uiso 1 calc R .
C3 C 0.7395(4) 0.8482(3) 0.8744(3) 0.0379(8) Uani 1 d . .
H3 H 0.7484(4) 0.9386(3) 0.9036(3) 0.050 Uiso 1 calc R .
C4 C 0.8176(4) 0.7960(3) 0.9471(3) 0.0315(7) Uani 1 d . .
C5 C 0.9129(4) 0.8799(4) 1.0630(3) 0.0389(9) Uani 1 d . .
H5 H 0.9228(4) 0.9704(4) 1.0922(3) 0.052 Uiso 1 calc R .
C6 C 0.9901(5) 0.8300(4) 1.1320(3) 0.0456(10) Uani 1 d . .
H6 H 1.0544(5) 0.8867(4) 1.2070(3) 0.061 Uiso 1 calc R .
C7 C 0.9724(5) 0.6929(4) 1.0898(3) 0.0433(9) Uani 1 d . .
H7 H 1.0238(5) 0.6591(4) 1.1378(3) 0.058 Uiso 1 calc R .
C8 C 0.8802(4) 0.6081(4) 0.9783(3) 0.0351(8) Uani 1 d . .
H8 H 0.8707(4) 0.5177(4) 0.9517(3) 0.047 Uiso 1 calc R .
C9 C 0.7991(4) 0.6568(3) 0.9031(3) 0.0290(7) Uani 1 d . .
C10 C 0.7049(4) 0.5711(3) 0.7846(3) 0.0276(7) Uani 1 d . .
C11 C 0.6877(4) 0.4253(3) 0.7284(3) 0.0316(8) Uani 1 d . .
C12 C 0.6173(4) 0.3350(3) 0.7732(3) 0.0351(8) Uani 1 d . .
C13 C 0.5507(5) 0.3751(4) 0.8692(4) 0.0437(9) Uani 1 d . .
H13 H 0.5545(5) 0.4640(4) 0.9070(4) 0.058 Uiso 1 calc R .
C14 C 0.4806(6) 0.2864(4) 0.9080(5) 0.0637(13) Uani 1 d . .
H14 H 0.4375(6) 0.3157(4) 0.9714(5) 0.085 Uiso 1 calc R .
C15 C 0.4734(6) 0.1516(4) 0.8528(5) 0.0677(14) Uani 1 d . .
H15 H 0.4270(6) 0.0918(4) 0.8800(5) 0.090 Uiso 1 calc R .
C16 C 0.5343(6) 0.1093(4) 0.7602(5) 0.0617(13) Uani 1 d . .
H16 H 0.5293(6) 0.0199(4) 0.7245(5) 0.082 Uiso 1 calc R .
C17 C 0.6057(4) 0.1970(4) 0.7152(4) 0.0435(9) Uani 1 d . .
C18 C 0.6622(5) 0.1514(4) 0.6141(4) 0.0504(11) Uani 1 d . .
H18 H 0.6577(5) 0.0622(4) 0.5773(4) 0.067 Uiso 1 calc R .
C19 C 0.7229(4) 0.2374(4) 0.5704(3) 0.0447(10) Uani 1 d . .
H19 H 0.7566(4) 0.2054(4) 0.5026(3) 0.059 Uiso 1 calc R .
C20 C 0.7358(4) 0.3734(4) 0.6255(3) 0.0338(8) Uani 1 d . .
C21 C 0.8785(6) 0.7549(5) 0.4822(5) 0.0569(14) Uani 0.80 d PDU 1
H21 H 0.9501(6) 0.7088(5) 0.4449(5) 0.068 Uiso 0.80 calc PR 1
C22 C 0.9656(20) 0.8729(16) 0.5978(12) 0.125(7) Uani 0.60 d PDU 1
H22A H 1.0269(20) 0.8444(16) 0.6491(12) 0.187 Uiso 0.60 calc PR 1
H22B H 0.8914(20) 0.9113(16) 0.6347(12) 0.187 Uiso 0.60 calc PR 1
H22C H 1.0336(20) 0.9377(16) 0.5828(12) 0.187 Uiso 0.60 calc PR 1
C23 C 0.7803(31) 0.7988(27) 0.4008(17) 0.097(6) Uani 0.40 d PDU 1
H23A H 0.7257(31) 0.7237(27) 0.3277(17) 0.145 Uiso 0.40 calc PR 1
H23B H 0.8474(31) 0.8640(27) 0.3856(17) 0.145 Uiso 0.40 calc PR 1
H23C H 0.7056(31) 0.8365(27) 0.4375(17) 0.145 Uiso 0.40 calc PR 1
C21' C 0.7703(21) 0.7843(10) 0.4790(12) 0.061(5) Uani 0.20 d PDU 2
H21' H 0.6727(21) 0.8112(10) 0.4777(12) 0.073 Uiso 0.20 calc PR 2
C22' C 0.9077(29) 0.8866(19) 0.5792(17) 0.100(9) Uani 0.40 d PDU 2
H22D H 0.8819(29) 0.9039(19) 0.6529(17) 0.149 Uiso 0.40 calc PR 2
H22E H 0.9297(29) 0.9672(19) 0.5681(17) 0.149 Uiso 0.40 calc PR 2
H22F H 0.9985(29) 0.8534(19) 0.5800(17) 0.149 Uiso 0.40 calc PR 2
C23' C 0.8191(20) 0.7614(16) 0.3658(11) 0.081(4) Uani 0.60 d PDU 2
H23D H 0.7351(20) 0.6971(16) 0.2998(11) 0.122 Uiso 0.60 calc PR 2
H23E H 0.9107(20) 0.7294(16) 0.3691(11) 0.122 Uiso 0.60 calc PR 2
H23F H 0.8424(20) 0.8433(16) 0.3569(11) 0.122 Uiso 0.60 calc PR 2
C24 C 0.7297(11) 0.3401(6) 0.2226(5) 0.054(2) Uani 0.60 d PDU 3
H24 H 0.6253(11) 0.3327(6) 0.1776(5) 0.065 Uiso 0.60 calc PR 3
C25 C 0.8284(9) 0.4373(7) 0.1889(6) 0.084(2) Uani 0.80 d PDU 3
H25A H 0.8105(9) 0.5227(7) 0.2243(6) 0.126 Uiso 0.80 calc PR 3
H25B H 0.7999(9) 0.4069(7) 0.1046(6) 0.126 Uiso 0.80 calc PR 3
H25C H 0.9374(9) 0.4439(7) 0.2164(6) 0.126 Uiso 0.80 calc PR 3
C26 C 0.7169(25) 0.1952(10) 0.1898(25) 0.141(9) Uani 0.40 d PDU 3
H26A H 0.6435(25) 0.1610(10) 0.2251(25) 0.211 Uiso 0.40 calc PR 3
H26B H 0.8179(25) 0.1849(10) 0.2180(25) 0.211 Uiso 0.40 calc PR 3
H26C H 0.6812(25) 0.1475(10) 0.1056(25) 0.211 Uiso 0.40 calc PR 3
C24' C 0.8130(15) 0.3805(11) 0.2585(11) 0.088(5) Uani 0.40 d PDU 4
H24' H 0.9112(15) 0.4497(11) 0.2812(11) 0.106 Uiso 0.40 calc PR 4
C25' C 0.7134(28) 0.3393(41) 0.1341(17) 0.108(7) Uani 0.20 d PDU 4
H25D H 0.6857(28) 0.4146(41) 0.1268(17) 0.162 Uiso 0.20 calc PR 4
H25E H 0.6197(28) 0.2716(41) 0.1182(17) 0.162 Uiso 0.20 calc PR 4
H25F H 0.7718(28) 0.3055(41) 0.0787(17) 0.162 Uiso 0.20 calc PR 4
C26' C 0.8345(19) 0.2458(11) 0.2393(15) 0.120(5) Uani 0.60 d PDU 4
H26D H 0.8972(19) 0.2498(11) 0.3110(15) 0.179 Uiso 0.60 calc PR 4
H26E H 0.8862(19) 0.2182(11) 0.1779(15) 0.179 Uiso 0.60 calc PR 4
H26F H 0.7338(19) 0.1834(11) 0.2167(15) 0.179 Uiso 0.60 calc PR 4

loop_
_atom_type_symbol
_atom_type_description
_atom_type_scat_dispersion_real
_atom_type_scat_dispersion_imag
_atom_type_scat_source
C C 0.0033 0.0016 'International Tables Vol C Tables 4.2.6.8 and 6.1.1.4'
H H 0.0000 0.0000 'International Tables Vol C Tables 4.2.6.8 and 6.1.1.4'
O O 0.0106 0.0060 'International Tables Vol C Tables 4.2.6.8 and 6.1.1.4'
Ti Ti 0.2776 0.4457 'International Tables Vol C Tables 4.2.6.8 and 6.1.1.4'

loop_
_geom_angle_atom_site_label_1
_geom_angle_atom_site_label_2
_geom_angle_atom_site_label_3
_geom_angle
_geom_angle_site_symmetry_1
_geom_angle_site_symmetry_3
O4 Ti O3 105.3(2) . .
O4 Ti O2 100.54(13) . .
O3 Ti O2 108.77(14) . .
O4 Ti O1 93.89(12) . 2_666
O3 Ti O1 112.63(13) . 2_666
O2 Ti O1 130.38(11) . 2_666
O4 Ti O1 159.51(13) . .
O3 Ti O1 92.26(13) . .
O2 Ti O1 83.30(10) . .
O1 Ti O1 69.16(11) 2_666 .
O4 Ti Ti 129.22(10) . 2_666
O3 Ti Ti 104.40(11) . 2_666
O2 Ti Ti 107.62(8) . 2_666
O1 Ti Ti 36.26(7) 2_666 2_666
O1 Ti Ti 32.89(6) . 2_666
C1 O1 Ti 130.2(2) . 2_666
C1 O1 Ti 118.5(2) . .
Ti O1 Ti 110.84(10) 2_666 .
C20 O2 Ti 125.4(2) . .
C21 O3 Ti 143.8(4) . .
C21' O3 Ti 151.5(7) . .
C24 O4 Ti 170.0(5) . .
C24' O4 Ti 155.6(6) . .
O1 C1 C10 120.2(3) . .
O1 C1 C2 117.8(3) . .
C10 C1 C2 122.0(3) . .
C3 C2 C1 120.5(3) . .
C2 C3 C4 120.6(3) . .
C3 C4 C5 121.1(3) . .
C3 C4 C9 119.3(3) . .
C5 C4 C9 119.6(3) . .
C6 C5 C4 121.1(3) . .
C5 C6 C7 119.9(3) . .
C8 C7 C6 120.8(4) . .
C7 C8 C9 120.9(3) . .
C8 C9 C4 117.7(3) . .
C8 C9 C10 122.3(3) . .
C4 C9 C10 120.0(3) . .
C1 C10 C9 117.6(3) . .
C1 C10 C11 118.7(3) . .
C9 C10 C11 123.6(3) . .
C20 C11 C12 118.4(3) . .
C20 C11 C10 119.1(3) . .
C12 C11 C10 122.5(3) . .
C13 C12 C17 117.7(3) . .
C13 C12 C11 122.9(3) . .
C17 C12 C11 119.4(3) . .
C14 C13 C12 121.7(4) . .
C13 C14 C15 120.4(4) . .
C16 C15 C14 119.6(4) . .
C15 C16 C17 122.1(4) . .
C18 C17 C16 122.0(4) . .
C18 C17 C12 119.5(4) . .
C16 C17 C12 118.5(4) . .
C19 C18 C17 120.3(4) . .
C18 C19 C20 121.5(4) . .
O2 C20 C11 120.9(3) . .
O2 C20 C19 118.2(3) . .
C11 C20 C19 120.9(4) . .
O3 C21 C22 108.8(9) . .
O3 C21 C23 102.2(13) . .
C22 C21 C23 109.9(14) . .
O3 C21' C23' 109.5(9) . .
O3 C21' C22' 102.2(11) . .
C23' C21' C22' 106.7(14) . .
O4 C24 C26 114.1(11) . .
O4 C24 C25 108.1(5) . .
C26 C24 C25 129.7(10) . .
O4 C24' C26' 107.5(8) . .
O4 C24' C25' 109.6(14) . .
C26' C24' C25' 95.6(19) . .

loop_
_geom_bond_atom_site_label_1
_geom_bond_atom_site_label_2
_geom_bond_distance
_geom_bond_site_symmetry_2
Ti O4 1.753(3) .
Ti O3 1.764(3) .
Ti O2 1.864(3) .
Ti O1 1.965(3) 2_666
Ti O1 2.140(2) .
Ti Ti 3.382(2) 2_666
O1 C1 1.371(4) .
O1 Ti 1.965(3) 2_666
O2 C20 1.351(5) .
O3 C21 1.416(4) .
O3 C21' 1.432(5) .
O4 C24 1.428(4) .
O4 C24' 1.429(5) .
C1 C10 1.385(5) .
C1 C2 1.415(5) .
C2 C3 1.355(5) .
C3 C4 1.417(5) .
C4 C5 1.418(5) .
C4 C9 1.424(5) .
C5 C6 1.360(5) .
C6 C7 1.405(6) .
C7 C8 1.375(5) .
C8 C9 1.423(5) .
C9 C10 1.442(5) .
C10 C11 1.497(5) .
C11 C20 1.400(5) .
C11 C12 1.440(5) .
C12 C13 1.413(5) .
C12 C17 1.429(5) .
C13 C14 1.369(6) .
C14 C15 1.404(6) .
C15 C16 1.347(7) .
C16 C17 1.422(6) .
C17 C18 1.416(6) .
C18 C19 1.358(6) .
C19 C20 1.404(5) .
C21 C22 1.516(5) .
C21 C23 1.518(5) .
C21' C23' 1.518(5) .
C21' C22' 1.518(5) .
C24 C26 1.506(5) .
C24 C25 1.512(5) .
C24' C26' 1.503(5) .
C24' C25' 1.517(5) .
